data_7100550
_journal_name_full 'Chemical Communications'
_journal_paper_doi 10.1039/b510910h
_journal_year 2005
_chemical_formula_moiety 'C34 H28 Cl2 N2 Pd'
_chemical_formula_sum 'C34 H28 Cl2 N2 Pd'
_chemical_formula_weight 641.91
_space_group_IT_number 14
_symmetry_cell_setting monoclinic
_symmetry_space_group_name_Hall '-P 2yn'
_symmetry_space_group_name_H-M 'P 1 21/n 1'
_cell_angle_alpha 90
_cell_angle_beta 93.923(5)
_cell_angle_gamma 90
_cell_formula_units_Z 4
_cell_length_a 8.376(3)
_cell_length_b 14.977(6)
_cell_length_c 22.767(9)
_cell_measurement_temperature 193.1
_cell_volume 2849.4(19)
_exptl_crystal_density_diffrn 1.496
_cod_original_sg_symbol_H-M 'P 21/n'
_cod_database_code 7100550

loop_
_symmetry_equiv_pos_as_xyz
x,y,z
-x,-y,-z
-x+1/2,y+1/2,-z+1/2
x+1/2,-y+1/2,z+1/2

loop_
_atom_site_label
_atom_site_type_symbol
_atom_site_fract_x
_atom_site_fract_y
_atom_site_fract_z
_atom_site_U_iso_or_equiv
_atom_site_adp_type
_atom_site_occupancy
_atom_site_symmetry_multiplicity
_atom_site_calc_flag
_atom_site_refinement_flags
_atom_site_disorder_assembly
_atom_site_disorder_group
Pd(1) Pd 0.52049(3) 0.19131(2) 0.729700(10) 0.03037(6) Uani 1.00 1 d . . .
Cl(1) Cl 0.3865(1) 0.25705(8) 0.80210(4) 0.0576(3) Uani 1.00 1 d . . .
Cl(2) Cl 0.43170(12) 0.29503(6) 0.66120(4) 0.0452(2) Uani 1.00 1 d . . .
N(1) N 0.5931(4) 0.0991(2) 0.79399(12) 0.0344(7) Uani 1.00 1 d . . .
N(2) N 0.6411(3) 0.1340(2) 0.66253(11) 0.0300(6) Uani 1.00 1 d . . .
C(1) C 0.5900(4) 0.0072(2) 0.7742(1) 0.0328(8) Uani 1.00 1 d . . .
C(2) C 0.7045(4) -0.0263(2) 0.7380(1) 0.0331(8) Uani 1.00 1 d . . .
C(3) C 0.6960(5) -0.1171(2) 0.7235(2) 0.0424(10) Uani 1.00 1 d . . .
C(4) C 0.5753(6) -0.1708(3) 0.7416(2) 0.0516(12) Uani 1.00 1 d . . .
C(5) C 0.4594(5) -0.1356(3) 0.7749(2) 0.0497(11) Uani 1.00 1 d . . .
C(6) C 0.4687(4) -0.0473(3) 0.7920(2) 0.0406(9) Uani 1.00 1 d . . .
C(7) C 0.8036(4) 0.1042(2) 0.67878(13) 0.0291(7) Uani 1.00 1 d . . .
C(8) C 0.8340(4) 0.0288(2) 0.7144(1) 0.0327(8) Uani 1.00 1 d . . .
C(9) C 0.9935(5) 0.0022(3) 0.7250(2) 0.0441(10) Uani 1.00 1 d . . .
C(10) C 1.1168(5) 0.0503(3) 0.7034(2) 0.0530(12) Uani 1.00 1 d . . .
C(11) C 1.0844(5) 0.1260(3) 0.6703(2) 0.0506(11) Uani 1.00 1 d . . .
C(12) C 0.9279(4) 0.1519(3) 0.6572(2) 0.0391(9) Uani 1.00 1 d . . .
C(13) C 0.7403(5) 0.1252(3) 0.8321(2) 0.0415(9) Uani 1.00 1 d . . .
C(14) C 0.7608(5) 0.0705(3) 0.8878(2) 0.0416(9) Uani 1.00 1 d . . .
C(15) C 0.8495(6) -0.0066(3) 0.8877(2) 0.0520(12) Uani 1.00 1 d . . .
C(16) C 0.8692(7) -0.0610(3) 0.9375(2) 0.064(1) Uani 1.00 1 d . . .
C(17) C 0.8049(7) -0.0374(4) 0.9882(2) 0.064(1) Uani 1.00 1 d . . .
C(18) C 0.7157(6) 0.0421(3) 0.9914(2) 0.0510(11) Uani 1.00 1 d . . .
C(19) C 0.6516(7) 0.0682(4) 1.0448(2) 0.069(2) Uani 1.00 1 d . . .
C(20) C 0.5623(7) 0.1427(4) 1.0473(2) 0.075(2) Uani 1.00 1 d . . .
C(21) C 0.5289(6) 0.1947(4) 0.9970(2) 0.065(2) Uani 1.00 1 d . . .
C(22) C 0.5902(6) 0.1727(3) 0.9445(2) 0.0511(12) Uani 1.00 1 d . . .
C(23) C 0.6877(5) 0.0960(3) 0.9403(2) 0.0403(9) Uani 1.00 1 d . . .
C(24) C 0.5437(4) 0.0695(3) 0.6237(2) 0.0365(8) Uani 1.00 1 d . . .
C(25) C 0.6270(4) 0.0454(3) 0.5691(2) 0.0363(8) Uani 1.00 1 d . . .
C(26) C 0.7094(5) -0.0334(3) 0.5675(2) 0.0462(10) Uani 1.00 1 d . . .
C(27) C 0.7942(5) -0.0569(4) 0.5186(2) 0.0592(13) Uani 1.00 1 d . . .
C(28) C 0.7955(5) -0.0011(4) 0.4716(2) 0.060(1) Uani 1.00 1 d . . .
C(29) C 0.7116(5) 0.0800(3) 0.4703(2) 0.0472(10) Uani 1.00 1 d . . .
C(30) C 0.7070(7) 0.1377(4) 0.4210(2) 0.067(2) Uani 1.00 1 d . . .
C(31) C 0.6213(7) 0.2142(4) 0.4196(2) 0.073(2) Uani 1.00 1 d . . .
C(32) C 0.5367(6) 0.2388(3) 0.4680(2) 0.061(1) Uani 1.00 1 d . . .
C(33) C 0.5390(5) 0.1861(3) 0.5172(2) 0.0464(10) Uani 1.00 1 d . . .
C(34) C 0.6254(4) 0.1050(3) 0.5202(2) 0.0392(9) Uani 1.00 1 d . . .
H(1) H 0.7761(5) -0.1424(2) 0.7010(2) 0.051(1) Uiso 1.00 1 c . . .
H(2) H 0.5704(6) -0.2320(3) 0.7306(2) 0.062(2) Uiso 1.00 1 c . . .
H(3) H 0.3741(5) -0.1720(3) 0.7864(2) 0.060(2) Uiso 1.00 1 c . . .
H(4) H 0.3916(4) -0.0232(3) 0.8163(2) 0.049(1) Uiso 1.00 1 c . . .
H(5) H 1.0169(5) -0.0496(3) 0.7481(2) 0.053(1) Uiso 1.00 1 c . . .
H(6) H 1.2244(5) 0.0309(3) 0.7105(2) 0.064(2) Uiso 1.00 1 c . . .
H(7) H 1.1695(5) 0.1611(3) 0.6571(2) 0.061(2) Uiso 1.00 1 c . . .
H(8) H 0.9050(4) 0.2026(3) 0.6329(2) 0.047(1) Uiso 1.00 1 c . . .
H(9) H 0.5103(4) 0.1012(2) 0.82045(12) 0.0417(12) Uiso 1.00 1 c . . .
H(10) H 0.6561(3) 0.1828(2) 0.63679(11) 0.0364(12) Uiso 1.00 1 c . . .
H(11) H 0.8316(5) 0.1176(3) 0.8101(2) 0.050(1) Uiso 1.00 1 c . . .
H(12) H 0.7311(5) 0.1862(3) 0.8428(2) 0.050(1) Uiso 1.00 1 c . . .
H(13) H 0.5282(4) 0.0165(3) 0.6455(2) 0.0438(13) Uiso 1.00 1 c . . .
H(14) H 0.4429(4) 0.0955(3) 0.6123(2) 0.0437(13) Uiso 1.00 1 c . . .
H(15) H 0.8999(6) -0.0225(3) 0.8530(2) 0.062(2) Uiso 1.00 1 c . . .
H(16) H 0.9266(7) -0.1155(3) 0.9357(2) 0.076(2) Uiso 1.00 1 c . . .
H(17) H 0.8189(7) -0.0744(4) 1.0220(2) 0.076(2) Uiso 1.00 1 c . . .
H(18) H 0.6700(7) 0.0318(4) 1.0788(2) 0.083(2) Uiso 1.00 1 c . . .
H(19) H 0.5243(7) 0.1611(4) 1.0838(2) 0.091(2) Uiso 1.00 1 c . . .
H(20) H 0.4613(6) 0.2454(4) 0.9989(2) 0.079(2) Uiso 1.00 1 c . . .
H(21) H 0.5684(6) 0.2092(3) 0.9108(2) 0.061(2) Uiso 1.00 1 c . . .
H(22) H 0.7092(5) -0.0729(3) 0.6002(2) 0.055(2) Uiso 1.00 1 c . . .
H(23) H 0.8498(5) -0.1121(4) 0.5179(2) 0.071(2) Uiso 1.00 1 c . . .
H(24) H 0.8559(5) -0.0165(4) 0.4393(2) 0.073(2) Uiso 1.00 1 c . . .
H(25) H 0.7662(7) 0.1221(4) 0.3883(2) 0.082(2) Uiso 1.00 1 c . . .
H(26) H 0.6193(7) 0.2511(4) 0.3856(2) 0.088(2) Uiso 1.00 1 c . . .
H(27) H 0.4777(6) 0.2930(3) 0.4665(2) 0.073(2) Uiso 1.00 1 c . . .
H(28) H 0.4813(5) 0.2038(3) 0.5498(2) 0.055(1) Uiso 1.00 1 c . . .

loop_
_atom_site_aniso_label
_atom_site_aniso_U_11
_atom_site_aniso_U_22
_atom_site_aniso_U_33
_atom_site_aniso_U_12
_atom_site_aniso_U_13
_atom_site_aniso_U_23
Pd(1) 0.03183(12) 0.03122(12) 0.02875(11) 0.00282(10) 0.00712(8) 0.00054(10)
Cl(1) 0.0692(7) 0.0635(7) 0.0423(5) 0.0284(5) 0.0205(5) 0.0011(5)
Cl(2) 0.0523(5) 0.0419(5) 0.0423(5) 0.0107(4) 0.0107(4) 0.0099(4)
N(1) 0.038(1) 0.037(2) 0.0295(13) 0.0028(12) 0.0071(11) 0.0020(11)
N(2) 0.0315(13) 0.0316(13) 0.0273(12) -0.0012(10) 0.0058(10) -0.0002(10)
C(1) 0.035(2) 0.034(2) 0.030(1) -0.0000(13) 0.0012(12) 0.0040(12)
C(2) 0.035(2) 0.032(2) 0.032(2) -0.0001(13) 0.0013(12) 0.0013(12)
C(3) 0.051(2) 0.033(2) 0.044(2) 0.003(2) 0.009(2) 0.001(1)
C(4) 0.069(3) 0.033(2) 0.053(2) -0.010(2) 0.005(2) 0.003(2)
C(5) 0.052(2) 0.047(2) 0.050(2) -0.016(2) 0.002(2) 0.014(2)
C(6) 0.038(2) 0.047(2) 0.038(2) -0.002(2) 0.006(1) 0.010(2)
C(7) 0.027(1) 0.033(2) 0.028(1) -0.0027(12) 0.0049(11) -0.0045(12)
C(8) 0.031(2) 0.035(2) 0.033(2) -0.0010(13) 0.0060(12) -0.0031(12)
C(9) 0.039(2) 0.052(2) 0.042(2) 0.008(2) 0.006(2) 0.002(2)
C(10) 0.029(2) 0.073(3) 0.057(2) 0.005(2) 0.001(2) -0.005(2)
C(11) 0.031(2) 0.062(3) 0.060(2) -0.013(2) 0.014(2) -0.010(2)
C(12) 0.038(2) 0.041(2) 0.040(2) -0.008(1) 0.010(1) -0.004(1)
C(13) 0.052(2) 0.040(2) 0.033(2) -0.003(2) 0.002(2) -0.003(1)
C(14) 0.048(2) 0.044(2) 0.033(2) -0.001(2) -0.001(1) -0.005(1)
C(15) 0.062(3) 0.058(3) 0.035(2) 0.014(2) -0.002(2) -0.006(2)
C(16) 0.086(4) 0.059(3) 0.045(2) 0.027(3) -0.003(2) 0.002(2)
C(17) 0.085(4) 0.067(3) 0.039(2) 0.021(3) -0.001(2) 0.009(2)
C(18) 0.059(3) 0.059(3) 0.034(2) 0.003(2) 0.001(2) -0.001(2)
C(19) 0.091(4) 0.080(4) 0.037(2) 0.016(3) 0.009(2) 0.004(2)
C(20) 0.100(4) 0.089(4) 0.038(2) 0.021(3) 0.018(2) -0.007(2)
C(21) 0.076(3) 0.061(3) 0.059(3) 0.012(3) 0.015(2) -0.012(2)
C(22) 0.065(3) 0.049(2) 0.040(2) 0.006(2) 0.005(2) -0.002(2)
C(23) 0.045(2) 0.043(2) 0.032(2) -0.002(2) -0.000(1) -0.004(1)
C(24) 0.030(2) 0.045(2) 0.034(2) -0.003(1) 0.0031(12) -0.003(1)
C(25) 0.032(2) 0.042(2) 0.035(2) -0.006(1) 0.0035(12) -0.008(1)
C(26) 0.045(2) 0.046(2) 0.047(2) -0.001(2) -0.000(2) -0.011(2)
C(27) 0.047(2) 0.067(3) 0.064(3) 0.006(2) 0.004(2) -0.026(2)
C(28) 0.044(2) 0.083(3) 0.055(3) -0.009(2) 0.015(2) -0.032(3)
C(29) 0.041(2) 0.064(3) 0.038(2) -0.021(2) 0.009(2) -0.014(2)
C(30) 0.075(3) 0.089(4) 0.040(2) -0.032(3) 0.018(2) -0.008(2)
C(31) 0.093(4) 0.082(4) 0.044(3) -0.030(3) 0.003(3) 0.010(2)
C(32) 0.075(3) 0.056(3) 0.050(3) -0.007(2) -0.003(2) 0.008(2)
C(33) 0.052(2) 0.051(2) 0.035(2) -0.004(2) 0.001(2) -0.004(2)
C(34) 0.034(2) 0.052(2) 0.032(2) -0.011(2) 0.0027(13) -0.007(2)

loop_
_geom_bond_atom_site_label_1
_geom_bond_atom_site_label_2
_geom_bond_distance
_geom_bond_publ_flag
_geom_bond_site_symmetry_1
_geom_bond_site_symmetry_2
Pd(1) Cl(1) 2.2802(11) yes . .
Pd(1) Cl(2) 2.2890(9) yes . .
Pd(1) N(1) 2.074(3) yes . .
Pd(1) N(2) 2.075(3) yes . .
N(1) C(1) 1.447(4) yes . .
N(1) C(13) 1.510(5) yes . .
N(1) H(9) 0.950(4) no . .
N(2) C(7) 1.456(4) yes . .
N(2) C(24) 1.511(4) yes . .
N(2) H(10) 0.950(4) no . .
C(1) C(2) 1.400(5) yes . .
C(1) C(6) 1.384(5) yes . .
C(2) C(3) 1.401(5) yes . .
C(2) C(8) 1.492(5) yes . .
C(3) C(4) 1.377(6) yes . .
C(3) H(1) 0.950(6) no . .
C(4) C(5) 1.377(6) yes . .
C(4) H(2) 0.950(6) no . .
C(5) C(6) 1.379(6) yes . .
C(5) H(3) 0.950(6) no . .
C(6) H(4) 0.950(5) no . .
C(7) C(8) 1.404(5) yes . .
C(7) C(12) 1.381(5) yes . .
C(8) C(9) 1.399(5) yes . .
C(9) C(10) 1.378(6) yes . .
C(9) H(5) 0.950(6) no . .
C(10) C(11) 1.378(7) yes . .
C(10) H(6) 0.950(6) no . .
C(11) C(12) 1.380(5) yes . .
C(11) H(7) 0.950(6) no . .
C(12) H(8) 0.950(5) no . .
C(13) C(14) 1.510(5) yes . .
C(13) H(11) 0.950(6) no . .
C(13) H(12) 0.950(6) no . .
C(14) C(15) 1.373(6) yes . .
C(14) C(23) 1.432(5) yes . .
C(15) C(16) 1.397(6) yes . .
C(15) H(15) 0.950(6) no . .
C(16) C(17) 1.353(7) yes . .
C(16) H(16) 0.950(7) no . .
C(17) C(18) 1.410(7) yes . .
C(17) H(17) 0.950(7) no . .
C(18) C(19) 1.417(7) yes . .
C(18) C(23) 1.422(5) yes . .
C(19) C(20) 1.348(9) yes . .
C(19) H(18) 0.950(7) no . .
C(20) C(21) 1.399(7) yes . .
C(20) H(19) 0.950(7) no . .
C(21) C(22) 1.372(7) yes . .
C(21) H(20) 0.950(8) no . .
C(22) C(23) 1.416(6) yes . .
C(22) H(21) 0.950(6) no . .
C(24) C(25) 1.509(5) yes . .
C(24) H(13) 0.950(5) no . .
C(24) H(14) 0.950(5) no . .
C(25) C(26) 1.370(6) yes . .
C(25) C(34) 1.425(5) yes . .
C(26) C(27) 1.405(7) yes . .
C(26) H(22) 0.950(6) no . .
C(27) C(28) 1.358(7) yes . .
C(27) H(23) 0.950(7) no . .
C(28) C(29) 1.404(7) yes . .
C(28) H(24) 0.950(7) no . .
C(29) C(30) 1.415(7) yes . .
C(29) C(34) 1.437(5) yes . .
C(30) C(31) 1.351(9) yes . .
C(30) H(25) 0.950(7) no . .
C(31) C(32) 1.399(8) yes . .
C(31) H(26) 0.950(8) no . .
C(32) C(33) 1.370(6) yes . .
C(32) H(27) 0.950(7) no . .
C(33) C(34) 1.414(6) yes . .
C(33) H(28) 0.950(6) no . .
